data_4079210
loop_
_publ_author_name
'Gonz\'alez, H\'ector F.'
'Blanco-Lomas, Marina'
'Rivado-Casas, Laura'
'Rodr\?\'iguez, Miguel A.'
'Campos, Pedro J.'
'Sampedro, Diego'

_publ_section_title
;
 Addition of Oxime Derivatives to Alkynyl Fischer Carbene Complexes
;
_journal_issue 18
_journal_name_full Organometallics
_journal_page_first 6572
_journal_paper_doi 10.1021/om300570q
_journal_volume 31
_journal_year 2012
_chemical_formula_moiety 'C24 H19 N1 O1'
_chemical_formula_sum 'C24 H19 N O'
_chemical_formula_weight 337.40
_chemical_melting_point 408
_chemical_name_common 8b
_chemical_name_systematic
;
 5'-ethoxy-3'-phenylspiro[fluorene-9,2'-pyrrole]
;
_space_group_IT_number 14
_symmetry_cell_setting monoclinic
_symmetry_space_group_name_Hall '-P 2yn'
_symmetry_space_group_name_H-M 'P 1 21/n 1'
_atom_sites_solution_hydrogens geom
_atom_sites_solution_primary direct
_atom_sites_solution_secondary difmap
_cell_angle_alpha 90.00
_cell_angle_beta 91.24(2)
_cell_angle_gamma 90.00
_cell_formula_units_Z 4
_cell_length_a 11.930(6)
_cell_length_b 11.237(4)
_cell_length_c 13.729(6)
_cell_measurement_reflns_used 3037
_cell_measurement_temperature 173(2)
_cell_measurement_theta_max 28.2
_cell_measurement_theta_min 3.8
_cell_volume 1840.0(14)
_computing_cell_refinement 'HKL Scalepack (Otwinowski & Minor 1997)'
_computing_data_collection 'Collect (Bruker AXS BV, 1997-2004)'
_computing_data_reduction 'HKL Denzo and Scalepack (Otwinowski & Minor 1997)'
_computing_molecular_graphics 'Ortep-3 for Windows (Farrugia, 1997)'
_computing_publication_material 'WinGX publication routines (Farrugia, 1999)'
_computing_structure_refinement 'SHELXL-97 (Sheldrick, 2008)'
_diffrn_ambient_temperature 173(2)
_diffrn_detector_area_resol_mean 9
_diffrn_measured_fraction_theta_full 0.994
_diffrn_measured_fraction_theta_max 0.994
_diffrn_measurement_device_type KappaCCD
_diffrn_measurement_method 'CCD rotation images, thick slices'
_diffrn_radiation_monochromator graphite
_diffrn_radiation_source 'fine-focus sealed tube'
_diffrn_radiation_type MoK\a
_diffrn_radiation_wavelength 0.71073
_diffrn_reflns_av_R_equivalents 0.0672
_diffrn_reflns_av_sigmaI/netI 0.0535
_diffrn_reflns_limit_h_max 15
_diffrn_reflns_limit_h_min -15
_diffrn_reflns_limit_k_max 14
_diffrn_reflns_limit_k_min -13
_diffrn_reflns_limit_l_max 17
_diffrn_reflns_limit_l_min -17
_diffrn_reflns_number 17019
_diffrn_reflns_theta_full 27.00
_diffrn_reflns_theta_max 27.00
_diffrn_reflns_theta_min 3.85
_exptl_absorpt_coefficient_mu 0.074
_exptl_absorpt_correction_type none
_exptl_absorpt_process_details none
_exptl_crystal_colour colourless
_exptl_crystal_density_diffrn 1.218
_exptl_crystal_density_meas 1.218
_exptl_crystal_density_method 'not measured'
_exptl_crystal_description prism
_exptl_crystal_F_000 712
_exptl_crystal_size_max 0.40
_exptl_crystal_size_mid 0.38
_exptl_crystal_size_min 0.20
_refine_diff_density_max 0.205
_refine_diff_density_min -0.162
_refine_diff_density_rms 0.038
_refine_ls_extinction_coef 0.014(4)
_refine_ls_extinction_expression Fc^*^=kFc[1+0.001xFc^2^\l^3^/sin(2\q)]^-1/4^
_refine_ls_extinction_method SHELXL
_refine_ls_goodness_of_fit_ref 1.075
_refine_ls_hydrogen_treatment constr
_refine_ls_matrix_type full
_refine_ls_number_parameters 237
_refine_ls_number_reflns 3992
_refine_ls_number_restraints 0
_refine_ls_restrained_S_all 1.075
_refine_ls_R_factor_all 0.0871
_refine_ls_R_factor_gt 0.0534
_refine_ls_shift/su_max 0.000
_refine_ls_shift/su_mean 0.000
_refine_ls_structure_factor_coef Fsqd
_refine_ls_weighting_details 'calc w=1/[\s^2^(Fo^2^)+(0.0579P)^2^+0.5890P] where P=(Fo^2^+2Fc^2^)/3'
_refine_ls_weighting_scheme calc
_refine_ls_wR_factor_gt 0.1216
_refine_ls_wR_factor_ref 0.1393
_reflns_number_gt 2814
_reflns_number_total 3992
_reflns_threshold_expression >2\s(I)
_cod_data_source_file om300570q_si_002.cif
_cod_data_source_block 8b
_cod_original_sg_symbol_H-M P21/n
_cod_database_code 4079210

loop_
_symmetry_equiv_pos_as_xyz
'x, y, z'
'-x+1/2, y+1/2, -z+1/2'
'-x, -y, -z'
'x-1/2, -y-1/2, z-1/2'

loop_
_atom_site_label
_atom_site_type_symbol
_atom_site_fract_x
_atom_site_fract_y
_atom_site_fract_z
_atom_site_U_iso_or_equiv
_atom_site_adp_type
_atom_site_occupancy
_atom_site_symmetry_multiplicity
_atom_site_calc_flag
_atom_site_refinement_flags
O1 O 1.12273(11) 0.03440(12) 0.36739(10) 0.0404(4) Uani 1 1 d .
N1 N 1.03982(12) 0.19180(13) 0.28172(10) 0.0288(4) Uani 1 1 d .
C1 C 0.77637(14) 0.25218(15) 0.42727(13) 0.0265(4) Uani 1 1 d .
C2 C 0.86443(14) 0.24965(15) 0.19997(12) 0.0274(4) Uani 1 1 d .
C3 C 0.88135(14) 0.21007(16) 0.38467(13) 0.0273(4) Uani 1 1 d .
C4 C 0.92343(14) 0.44710(16) 0.20868(13) 0.0305(4) Uani 1 1 d .
C5 C 0.86320(15) 0.35795(16) 0.14946(13) 0.0299(4) Uani 1 1 d .
C6 C 0.70578(15) 0.33112(16) 0.37866(14) 0.0339(4) Uani 1 1 d .
H6 H 0.7255 0.3607 0.3181 0.041 Uiso 1 1 calc R
C7 C 0.94683(16) 0.12156(17) 0.41664(14) 0.0347(5) Uani 1 1 d .
H7 H 0.9348 0.0730 0.4703 0.042 Uiso 1 1 calc R
C8 C 0.74545(16) 0.21218(18) 0.51951(13) 0.0345(5) Uani 1 1 d .
H8 H 0.7926 0.1607 0.5541 0.041 Uiso 1 1 calc R
C9 C 0.93484(14) 0.26076(15) 0.29395(12) 0.0265(4) Uani 1 1 d .
C10 C 0.81074(15) 0.15080(17) 0.16312(14) 0.0337(4) Uani 1 1 d .
H10 H 0.8111 0.0797 0.1978 0.040 Uiso 1 1 calc R
C11 C 0.96110(14) 0.39374(16) 0.29576(13) 0.0278(4) Uani 1 1 d .
C12 C 0.80802(18) 0.36505(19) 0.05938(15) 0.0437(5) Uani 1 1 d .
H12 H 0.8065 0.4361 0.0247 0.052 Uiso 1 1 calc R
C13 C 1.21293(15) 0.03205(18) 0.29739(14) 0.0373(5) Uani 1 1 d .
H13A H 1.2817 0.0057 0.3297 0.045 Uiso 1 1 calc R
H13B H 1.2252 0.1117 0.2726 0.045 Uiso 1 1 calc R
C14 C 0.99922(18) 0.63170(19) 0.26435(18) 0.0479(6) Uani 1 1 d .
H14 H 1.0130 0.7122 0.2543 0.057 Uiso 1 1 calc R
C15 C 0.94366(17) 0.56724(18) 0.19307(16) 0.0410(5) Uani 1 1 d .
H15 H 0.9200 0.6036 0.1353 0.049 Uiso 1 1 calc R
C16 C 0.60539(16) 0.36654(17) 0.41983(16) 0.0402(5) Uani 1 1 d .
H16 H 0.5581 0.4188 0.3862 0.048 Uiso 1 1 calc R
C17 C 0.64633(18) 0.24795(19) 0.55959(15) 0.0436(5) Uani 1 1 d .
H17 H 0.6268 0.2201 0.6207 0.052 Uiso 1 1 calc R
C18 C 1.01625(15) 0.45832(18) 0.36696(14) 0.0358(5) Uani 1 1 d .
H18 H 1.0405 0.4223 0.4247 0.043 Uiso 1 1 calc R
C19 C 1.03498(17) 0.57897(19) 0.35072(17) 0.0452(5) Uani 1 1 d .
H19 H 1.0717 0.6244 0.3982 0.054 Uiso 1 1 calc R
C20 C 0.57586(17) 0.32481(18) 0.50975(16) 0.0433(5) Uani 1 1 d .
H20 H 0.5086 0.3483 0.5368 0.052 Uiso 1 1 calc R
C21 C 1.04133(15) 0.11578(16) 0.35079(13) 0.0310(4) Uani 1 1 d .
C22 C 0.75531(18) 0.2645(2) 0.02224(16) 0.0491(6) Uani 1 1 d .
H22 H 0.7188 0.2684 -0.0382 0.059 Uiso 1 1 calc R
C23 C 0.75604(17) 0.1589(2) 0.07320(15) 0.0435(5) Uani 1 1 d .
H23 H 0.7196 0.0926 0.0471 0.052 Uiso 1 1 calc R
C24 C 1.18540(19) -0.0487(2) 0.21538(18) 0.0604(7) Uani 1 1 d .
H24A H 1.2475 -0.0520 0.1721 0.091 Uiso 1 1 calc R
H24B H 1.1202 -0.0197 0.1807 0.091 Uiso 1 1 calc R
H24C H 1.1706 -0.1270 0.2400 0.091 Uiso 1 1 calc R

loop_
_atom_site_aniso_label
_atom_site_aniso_U_11
_atom_site_aniso_U_22
_atom_site_aniso_U_33
_atom_site_aniso_U_23
_atom_site_aniso_U_13
_atom_site_aniso_U_12
O1 0.0344(7) 0.0463(8) 0.0409(8) 0.0153(7) 0.0120(6) 0.0157(6)
N1 0.0265(8) 0.0325(8) 0.0276(8) 0.0036(7) 0.0059(6) 0.0045(6)
C1 0.0248(9) 0.0262(9) 0.0286(9) -0.0031(7) 0.0050(7) -0.0011(7)
C2 0.0261(9) 0.0319(10) 0.0243(9) 0.0023(8) 0.0046(7) 0.0038(7)
C3 0.0270(9) 0.0290(9) 0.0260(9) 0.0016(7) 0.0036(7) 0.0008(7)
C4 0.0270(9) 0.0298(9) 0.0351(10) 0.0060(8) 0.0060(8) 0.0030(7)
C5 0.0288(9) 0.0323(10) 0.0287(10) 0.0040(8) 0.0015(7) 0.0057(8)
C6 0.0315(10) 0.0321(10) 0.0384(11) 0.0033(8) 0.0090(8) 0.0008(8)
C7 0.0357(10) 0.0385(11) 0.0303(10) 0.0109(8) 0.0099(8) 0.0079(8)
C8 0.0350(10) 0.0394(11) 0.0294(10) 0.0011(8) 0.0057(8) 0.0020(8)
C9 0.0249(9) 0.0293(9) 0.0254(9) 0.0032(7) 0.0053(7) 0.0031(7)
C10 0.0327(10) 0.0341(10) 0.0347(10) -0.0001(8) 0.0051(8) -0.0015(8)
C11 0.0223(8) 0.0304(9) 0.0310(10) 0.0014(8) 0.0060(7) 0.0010(7)
C12 0.0509(13) 0.0448(12) 0.0351(11) 0.0113(10) -0.0052(10) 0.0088(10)
C13 0.0235(9) 0.0448(11) 0.0437(12) 0.0061(9) 0.0077(8) 0.0083(8)
C14 0.0433(12) 0.0307(11) 0.0701(16) 0.0052(11) 0.0091(11) -0.0054(9)
C15 0.0402(11) 0.0331(11) 0.0499(13) 0.0097(9) 0.0041(10) 0.0011(9)
C16 0.0309(10) 0.0326(10) 0.0573(14) -0.0005(10) 0.0075(9) 0.0056(8)
C17 0.0436(12) 0.0511(13) 0.0369(11) -0.0015(10) 0.0172(9) -0.0004(10)
C18 0.0294(9) 0.0400(11) 0.0380(11) -0.0026(9) -0.0004(8) 0.0006(8)
C19 0.0342(11) 0.0416(12) 0.0598(15) -0.0127(11) 0.0008(10) -0.0066(9)
C20 0.0354(11) 0.0413(11) 0.0541(13) -0.0079(10) 0.0227(10) 0.0025(9)
C21 0.0284(9) 0.0342(10) 0.0306(10) 0.0053(8) 0.0051(8) 0.0071(8)
C22 0.0510(13) 0.0590(15) 0.0365(12) -0.0027(11) -0.0161(10) 0.0069(11)
C23 0.0379(11) 0.0486(13) 0.0439(13) -0.0073(11) -0.0038(9) -0.0029(10)
C24 0.0417(12) 0.0774(17) 0.0627(16) -0.0165(14) 0.0159(11) -0.0067(12)

loop_
_atom_type_symbol
_atom_type_description
_atom_type_scat_dispersion_real
_atom_type_scat_dispersion_imag
_atom_type_scat_source
C C 0.0033 0.0016 'International Tables Vol C Tables 4.2.6.8 and 6.1.1.4'
H H 0.0000 0.0000 'International Tables Vol C Tables 4.2.6.8 and 6.1.1.4'
N N 0.0061 0.0033 'International Tables Vol C Tables 4.2.6.8 and 6.1.1.4'
O O 0.0106 0.0060 'International Tables Vol C Tables 4.2.6.8 and 6.1.1.4'

loop_
_geom_angle_atom_site_label_1
_geom_angle_atom_site_label_2
_geom_angle_atom_site_label_3
_geom_angle
C21 O1 C13 116.07(14)
C21 N1 C9 105.28(14)
C6 C1 C8 118.17(16)
C6 C1 C3 121.90(16)
C8 C1 C3 119.94(16)
C10 C2 C5 121.37(17)
C10 C2 C9 128.33(16)
C5 C2 C9 110.27(15)
C7 C3 C1 127.35(16)
C7 C3 C9 107.19(15)
C1 C3 C9 125.46(15)
C15 C4 C11 119.57(18)
C15 C4 C5 131.48(18)
C11 C4 C5 108.92(16)
C12 C5 C2 119.33(18)
C12 C5 C4 132.06(17)
C2 C5 C4 108.59(16)
C1 C6 C16 120.44(18)
C1 C6 H6 119.8
C16 C6 H6 119.8
C3 C7 C21 106.49(16)
C3 C7 H7 126.8
C21 C7 H7 126.8
C17 C8 C1 120.90(19)
C17 C8 H8 119.6
C1 C8 H8 119.6
N1 C9 C3 105.47(14)
N1 C9 C11 109.83(14)
C3 C9 C11 116.26(14)
N1 C9 C2 108.12(13)
C3 C9 C2 115.30(14)
C11 C9 C2 101.67(14)
C2 C10 C23 118.81(18)
C2 C10 H10 120.6
C23 C10 H10 120.6
C18 C11 C4 121.36(17)
C18 C11 C9 128.57(17)
C4 C11 C9 110.04(15)
C22 C12 C5 118.89(19)
C22 C12 H12 120.6
C5 C12 H12 120.6
O1 C13 C24 110.99(16)
O1 C13 H13A 109.4
C24 C13 H13A 109.4
O1 C13 H13B 109.4
C24 C13 H13B 109.4
H13A C13 H13B 108.0
C15 C14 C19 121.23(19)
C15 C14 H14 119.4
C19 C14 H14 119.4
C14 C15 C4 118.99(19)
C14 C15 H15 120.5
C4 C15 H15 120.5
C20 C16 C6 120.43(19)
C20 C16 H16 119.8
C6 C16 H16 119.8
C8 C17 C20 120.37(19)
C8 C17 H17 119.8
C20 C17 H17 119.8
C11 C18 C19 118.44(19)
C11 C18 H18 120.8
C19 C18 H18 120.8
C14 C19 C18 120.4(2)
C14 C19 H19 119.8
C18 C19 H19 119.8
C16 C20 C17 119.67(18)
C16 C20 H20 120.2
C17 C20 H20 120.2
N1 C21 O1 125.27(16)
N1 C21 C7 115.55(15)
O1 C21 C7 119.17(15)
C23 C22 C12 121.2(2)
C23 C22 H22 119.4
C12 C22 H22 119.4
C22 C23 C10 120.4(2)
C22 C23 H23 119.8
C10 C23 H23 119.8
C13 C24 H24A 109.5
C13 C24 H24B 109.5
H24A C24 H24B 109.5
C13 C24 H24C 109.5
H24A C24 H24C 109.5
H24B C24 H24C 109.5

loop_
_geom_bond_atom_site_label_1
_geom_bond_atom_site_label_2
_geom_bond_distance
O1 C21 1.350(2)
O1 C13 1.458(2)
N1 C21 1.276(2)
N1 C9 1.485(2)
C1 C6 1.385(3)
C1 C8 1.401(2)
C1 C3 1.472(2)
C2 C10 1.373(3)
C2 C5 1.401(2)
C2 C9 1.529(3)
C3 C7 1.333(3)
C3 C9 1.522(2)
C4 C15 1.389(3)
C4 C11 1.403(3)
C4 C5 1.468(3)
C5 C12 1.391(3)
C6 C16 1.393(3)
C6 H6 0.9300
C7 C21 1.462(2)
C7 H7 0.9300
C8 C17 1.375(3)
C8 H8 0.9300
C9 C11 1.527(2)
C10 C23 1.387(3)
C10 H10 0.9300
C11 C18 1.374(3)
C12 C22 1.385(3)
C12 H12 0.9300
C13 C24 1.478(3)
C13 H13A 0.9700
C13 H13B 0.9700
C14 C15 1.376(3)
C14 C19 1.385(3)
C14 H14 0.9300
C15 H15 0.9300
C16 C20 1.374(3)
C16 H16 0.9300
C17 C20 1.377(3)
C17 H17 0.9300
C18 C19 1.393(3)
C18 H18 0.9300
C19 H19 0.9300
C20 H20 0.9300
C22 C23 1.378(3)
C22 H22 0.9300
C23 H23 0.9300
C24 H24A 0.9600
C24 H24B 0.9600
C24 H24C 0.9600

loop_
_geom_torsion_atom_site_label_1
_geom_torsion_atom_site_label_2
_geom_torsion_atom_site_label_3
_geom_torsion_atom_site_label_4
_geom_torsion
C6 C1 C3 C7 -168.79(19)
C8 C1 C3 C7 11.1(3)
C6 C1 C3 C9 10.8(3)
C8 C1 C3 C9 -169.27(17)
C10 C2 C5 C12 -1.1(3)
C9 C2 C5 C12 176.93(16)
C10 C2 C5 C4 177.78(15)
C9 C2 C5 C4 -4.24(19)
C15 C4 C5 C12 0.3(3)
C11 C4 C5 C12 178.31(19)
C15 C4 C5 C2 -178.32(18)
C11 C4 C5 C2 -0.32(19)
C8 C1 C6 C16 -1.8(3)
C3 C1 C6 C16 178.12(17)
C1 C3 C7 C21 -179.14(17)
C9 C3 C7 C21 1.2(2)
C6 C1 C8 C17 1.6(3)
C3 C1 C8 C17 -178.29(18)
C21 N1 C9 C3 1.63(19)
C21 N1 C9 C11 127.63(16)
C21 N1 C9 C2 -122.22(16)
C7 C3 C9 N1 -1.8(2)
C1 C3 C9 N1 178.57(16)
C7 C3 C9 C11 -123.71(18)
C1 C3 C9 C11 56.6(2)
C7 C3 C9 C2 117.42(18)
C1 C3 C9 C2 -62.2(2)
C10 C2 C9 N1 68.9(2)
C5 C2 C9 N1 -108.94(16)
C10 C2 C9 C3 -48.8(2)
C5 C2 C9 C3 133.35(16)
C10 C2 C9 C11 -175.53(17)
C5 C2 C9 C11 6.66(17)
C5 C2 C10 C23 1.1(3)
C9 C2 C10 C23 -176.49(17)
C15 C4 C11 C18 1.0(3)
C5 C4 C11 C18 -177.22(16)
C15 C4 C11 C9 -176.97(16)
C5 C4 C11 C9 4.75(19)
N1 C9 C11 C18 -70.3(2)
C3 C9 C11 C18 49.3(2)
C2 C9 C11 C18 175.32(17)
N1 C9 C11 C4 107.50(16)
C3 C9 C11 C4 -132.89(16)
C2 C9 C11 C4 -6.84(17)
C2 C5 C12 C22 0.2(3)
C4 C5 C12 C22 -178.29(19)
C21 O1 C13 C24 -88.8(2)
C19 C14 C15 C4 0.0(3)
C11 C4 C15 C14 -0.8(3)
C5 C4 C15 C14 176.99(19)
C1 C6 C16 C20 0.9(3)
C1 C8 C17 C20 -0.5(3)
C4 C11 C18 C19 -0.4(3)
C9 C11 C18 C19 177.21(17)
C15 C14 C19 C18 0.6(3)
C11 C18 C19 C14 -0.4(3)
C6 C16 C20 C17 0.3(3)
C8 C17 C20 C16 -0.5(3)
C9 N1 C21 O1 -179.86(18)
C9 N1 C21 C7 -1.0(2)
C13 O1 C21 N1 -2.6(3)
C13 O1 C21 C7 178.61(17)
C3 C7 C21 N1 -0.2(2)
C3 C7 C21 O1 178.79(17)
C5 C12 C22 C23 0.5(3)
C12 C22 C23 C10 -0.5(3)
C2 C10 C23 C22 -0.3(3)

loop_
_cod_related_entry_id
_cod_related_entry_database
_cod_related_entry_code
1 ChemSpider 30659853
